data_1557317
loop_
_publ_author_name
'Butts, Craig P.'
'Eberson, Lennart'
'Hartshorn, Michael P.'
'Persson, Ola'
'Thompson, Rewi S.'
'Robinson, Ward T.'

_publ_section_title
;
 Photochemical Nitration by Tetranitromethane. Part XLI. Addition Ipso to
 a Methoxy Group and the Effect of Methanol in the Photochemical Reaction
 between 1,4-Dimethoxynaphthalene and Tetranitromethane
;
_journal_name_full 'Acta Chemica Scandinavica'
_journal_page_first 1066
_journal_page_last 1077
_journal_paper_doi 10.3891/acta.chem.scand.51-1066
_journal_volume 51
_journal_year 1997
_chemical_formula_sum 'C12 H8 N2 O6'
_chemical_formula_weight 276.20
_chemical_name_common
;
4-Methoxy-2-(dinitromethylene)-1(2H)-naphthalenone 
;
_space_group_IT_number 33
_space_group_name_Hall 'P 2c -2n'
_space_group_name_H-M_alt 'P n a 21'
_symmetry_cell_setting orthorhombic
_symmetry_Int_Tables_number 33
_symmetry_space_group_name_Hall 'P 2c -2n'
_symmetry_space_group_name_H-M 'P n a 21'
_cell_angle_alpha 90.
_cell_angle_beta 90.
_cell_angle_gamma 90.
_cell_formula_units_Z 4
_cell_length_a 19.104(4)
_cell_length_b 10.799(3)
_cell_length_c 5.419(3)
_cell_volume 1118.0(7)
_diffrn_ambient_temperature 158
_diffrn_radiation_probe x-ray
_diffrn_radiation_type MoK\a
_diffrn_radiation_wavelength 0.71069
_exptl_absorpt_coefficient_mu 0.135
_exptl_crystal_density_diffrn 1.641
_refine_ls_number_reflns 630
_refine_ls_R_factor_gt 0.0462
_refine_ls_wR_factor_gt 0.1150
_cod_data_source_file Acta-Chem-Scand-1997-51-1066-2.cif
_cod_data_source_block 1
_cod_database_code 1557317

loop_
_space_group_symop_id
_space_group_symop_operation_xyz
1 x,y,z
2 -x,-y,1/2+z
3 1/2-x,1/2+y,1/2+z
4 1/2+x,1/2-y,z

loop_
_atom_site_label
_atom_site_type_symbol
_atom_site_thermal_displace_type
_atom_site_fract_x
_atom_site_fract_y
_atom_site_fract_z
_atom_site_occupancy
_atom_site_U_iso_or_equiv
_atom_site_calc_flag
_atom_site_refinement_flags
_atom_site_disorder_assembly
_atom_site_disorder_group
O1 O Uiso 0.2864(2) 0.5995(5) -0.1110(10) 1.000 0.0240(10) . . . .
O4 O Uiso 0.0583(2) 0.8555(4) 0.1552(11) 1.000 0.0230(10) . . . .
O911 O Uiso 0.3580(3) 0.5478(5) 0.3405(11) 1.000 0.036(2) . . . .
O912 O Uiso 0.4049(2) 0.7019(5) 0.1458(12) 1.000 0.036(2) . . . .
O921 O Uiso 0.3737(2) 0.7958(5) 0.6212(11) 1.000 0.0310(10) . . . .
O922 O Uiso 0.2672(2) 0.8665(5) 0.6363(11) 1.000 0.0270(10) . . . .
N91 N Uiso 0.3578(3) 0.6537(7) 0.2636(11) 1.000 0.026(2) . . . .
N92 N Uiso 0.3142(3) 0.8043(6) 0.5429(11) 1.000 0.021(2) . . . .
C1 C Uiso 0.2336(4) 0.6478(6) -0.0319(13) 1.000 0.016(2) . . . .
C2 C Uiso 0.2359(4) 0.7310(6) 0.1952(13) 1.000 0.018(2) . . . .
C3 C Uiso 0.1763(4) 0.8042(7) 0.2477(14) 1.000 0.017(2) . . . .
C4 C Uiso 0.1163(3) 0.7908(6) 0.1137(15) 1.000 0.018(2) . . . .
C4A C Uiso 0.1083(3) 0.7014(6) -0.0853(14) 1.000 0.018(2) . . . .
C5 C Uiso 0.0451(4) 0.6872(7) -0.2103(13) 1.000 0.023(2) . . . .
C6 C Uiso 0.0406(4) 0.6013(7) -0.4013(14) 1.000 0.026(2) . . . .
C7 C Uiso 0.0974(4) 0.5311(7) -0.4713(14) 1.000 0.027(2) . . . .
C8 C Uiso 0.1607(3) 0.5461(6) -0.3485(15) 1.000 0.019(2) . . . .
C8A C Uiso 0.1659(4) 0.6307(6) -0.1549(14) 1.000 0.019(2) . . . .
C9 C Uiso 0.2970(4) 0.7315(6) 0.3264(14) 1.000 0.018(2) . . . .
C10 C Uiso 0.0576(4) 0.9493(7) 0.3447(15) 1.000 0.026(2) . . . .

loop_
_atom_type_symbol
_atom_type_description
_atom_type_scat_dispersion_real
_atom_type_scat_dispersion_imag
_atom_type_scat_source
C C 0.0033 0.0016 ' International Tables Vol C Tables 4.2.6.8 and 6.1.1.4'
N N 0.0061 0.0033 ' International Tables Vol C Tables 4.2.6.8 and 6.1.1.4'
O O 0.0106 0.0060 ' International Tables Vol C Tables 4.2.6.8 and 6.1.1.4'

loop_
_geom_angle_atom_site_label_1
_geom_angle_atom_site_label_2
_geom_angle_atom_site_label_3
_geom_angle
_geom_angle_site_symmetry_1
_geom_angle_site_symmetry_2
_geom_angle_site_symmetry_3
_geom_angle_publ_flag
C4 O4 C10 119.8(5) . . . yes
O911 N91 O912 125.3(6) . . . yes
O911 N91 C9 117.3(6) . . . yes
O912 N91 C9 117.3(7) . . . yes
O921 N92 O922 125.4(6) . . . yes
O921 N92 C9 116.9(6) . . . yes
O922 N92 C9 117.6(6) . . . yes
O1 C1 C2 121.0(7) . . . yes
O1 C1 C8A 121.2(6) . . . yes
C2 C1 C8A 117.8(6) . . . no
C1 C2 C3 117.9(6) . . . no
C1 C2 C9 116.6(6) . . . no
C3 C2 C9 125.5(7) . . . no
C2 C3 C4 120.6(7) . . . no
O4 C4 C3 123.7(7) . . . yes
O4 C4 C4A 112.7(6) . . . yes
C3 C4 C4A 123.6(6) . . . no
C4 C4A C5 121.6(6) . . . no
C4 C4A C8A 118.8(6) . . . no
C5 C4A C8A 119.6(7) . . . no
C4A C5 C6 119.2(7) . . . no
C5 C6 C7 121.5(7) . . . no
C6 C7 C8 119.3(7) . . . no
C7 C8 C8A 119.9(6) . . . no
C1 C8A C4A 120.3(6) . . . no
C1 C8A C8 119.2(6) . . . no
C4A C8A C8 120.5(7) . . . no
N91 C9 N92 108.5(6) . . . yes
N91 C9 C2 123.4(6) . . . yes
N92 C9 C2 128.1(6) . . . yes

loop_
_geom_bond_atom_site_label_1
_geom_bond_atom_site_label_2
_geom_bond_distance
_geom_bond_site_symmetry_1
_geom_bond_site_symmetry_2
_geom_bond_publ_flag
O1 C1 1.214(9) . . yes
O4 C4 1.329(7) . . yes
O4 C10 1.443(9) . . yes
O911 N91 1.217(9) . . yes
O912 N91 1.220(8) . . yes
O921 N92 1.217(7) . . yes
O922 N92 1.230(8) . . yes
N91 C9 1.473(10) . . yes
N92 C9 1.450(10) . . yes
C1 C2 1.524(10) . . no
C1 C8A 1.467(11) . . no
C2 C3 1.415(11) . . no
C2 C9 1.367(11) . . no
C3 C4 1.365(10) . . no
C4 C4A 1.455(10) . . no
C4A C5 1.393(10) . . no
C4A C8A 1.391(10) . . no
C5 C6 1.393(11) . . no
C6 C7 1.377(11) . . no
C7 C8 1.390(10) . . no
C8 C8A 1.395(10) . . no

loop_
_geom_torsion_atom_site_label_1
_geom_torsion_atom_site_label_2
_geom_torsion_atom_site_label_3
_geom_torsion_atom_site_label_4
_geom_torsion
_geom_torsion_site_symmetry_1
_geom_torsion_site_symmetry_2
_geom_torsion_site_symmetry_3
_geom_torsion_site_symmetry_4
_geom_torsion_publ_flag
C10 O4 C4 C3 2.5(10) . . . . no
C10 O4 C4 C4A -179.2(6) . . . . no
O911 N91 C9 N92 95.9(7) . . . . no
O911 N91 C9 C2 -84.1(9) . . . . no
O912 N91 C9 N92 -81.8(8) . . . . no
O912 N91 C9 C2 98.3(8) . . . . no
O921 N92 C9 N91 4.6(9) . . . . no
O921 N92 C9 C2 -175.4(7) . . . . no
O922 N92 C9 N91 -173.3(6) . . . . no
O922 N92 C9 C2 6.6(11) . . . . no
O1 C1 C2 C3 167.2(7) . . . . no
O1 C1 C2 C9 -10.5(10) . . . . no
C8A C1 C2 C3 -11.3(9) . . . . no
C8A C1 C2 C9 171.0(6) . . . . no
O1 C1 C8A C4A -170.0(7) . . . . no
O1 C1 C8A C8 7.6(10) . . . . no
C2 C1 C8A C4A 8.4(10) . . . . no
C2 C1 C8A C8 -174.0(6) . . . . no
C1 C2 C3 C4 6.6(10) . . . . no
C9 C2 C3 C4 -175.9(7) . . . . no
C1 C2 C9 N91 -2.2(10) . . . . no
C1 C2 C9 N92 177.8(6) . . . . no
C3 C2 C9 N91 -179.8(7) . . . . no
C3 C2 C9 N92 0.3(12) . . . . no
C2 C3 C4 O4 179.2(7) . . . . no
C2 C3 C4 C4A 1.1(11) . . . . no
O4 C4 C4A C5 -1.1(10) . . . . no
O4 C4 C4A C8A 177.5(6) . . . . no
C3 C4 C4A C5 177.2(7) . . . . no
C3 C4 C4A C8A -4.3(11) . . . . no
C4 C4A C5 C6 179.2(7) . . . . no
C8A C4A C5 C6 0.7(11) . . . . no
C4 C4A C8A C1 -1.0(10) . . . . no
C4 C4A C8A C8 -178.5(7) . . . . no
C5 C4A C8A C1 177.6(7) . . . . no
C5 C4A C8A C8 0.0(11) . . . . no
C4A C5 C6 C7 -0.8(11) . . . . no
C5 C6 C7 C8 0.1(11) . . . . no
C6 C7 C8 C8A 0.7(11) . . . . no
C7 C8 C8A C1 -178.3(7) . . . . no
C7 C8 C8A C4A -0.7(11) . . . . no
